data_1516416
loop_
_publ_author_name
'Terekhova, Irina S.'
'Manakov, Andrey Yu'
'Soldatov, Dmitriy V.'
'Suwinska, Kinga'
'Skiba, Sergey S.'
'Stenin, Yuri G.'
'Villevald, Galina V.'
'Karpova, Tamara D.'
'Yunoshev, Alexander S.'

_publ_section_title
;
 Calorimetric and X-ray studies of clathrate hydrates of
 tetraisoamylammonium polyacrylates.
;
_journal_issue 17
_journal_name_full 'The journal of physical chemistry. B'
_journal_page_first 5760
_journal_page_last 5768
_journal_paper_doi 10.1021/jp809622n
_journal_volume 113
_journal_year 2009
_chemical_formula_moiety (iAm4N)+(C3H3O2)-*39(H2O)
_chemical_formula_sum 'C23 H125 N O41'
_chemical_formula_weight 1072.24
_chemical_name_common 'Tetra-isoamylammonium polyacrylate clathrate hydrate (1:39)'
_chemical_name_systematic
; 
 ? 
;
_space_group_IT_number 187
_symmetry_cell_setting hexagonal
_symmetry_space_group_name_Hall 'P -6 2'
_symmetry_space_group_name_H-M 'P -6 m 2'
_atom_sites_solution_hydrogens geom
_atom_sites_solution_primary direct
_atom_sites_solution_secondary difmap
_audit_creation_method SHELXL-97
_cell_angle_alpha 90
_cell_angle_beta 90
_cell_angle_gamma 120
_cell_formula_units_Z 1
_cell_length_a 12.150(1)
_cell_length_b 12.150(1)
_cell_length_c 12.580(1)
_cell_measurement_temperature 100(1)
_cell_volume 1608.3(2)
_computing_structure_refinement 'SHELXL-97 (Sheldrick, 1997)'
_computing_structure_solution 'SHELXS-97 (Sheldrick, 1990)'
_diffrn_ambient_temperature 100(1)
_diffrn_measured_fraction_theta_full 0.994
_diffrn_measured_fraction_theta_max 0.994
_diffrn_measurement_device_type 'Kappa CCD'
_diffrn_radiation_monochromator graphite
_diffrn_radiation_source 'fine-focus sealed tube'
_diffrn_radiation_type MoK\a
_diffrn_radiation_wavelength 0.71070
_diffrn_reflns_av_R_equivalents 0.0148
_diffrn_reflns_av_sigmaI/netI 0.0139
_diffrn_reflns_limit_h_max 13
_diffrn_reflns_limit_h_min -13
_diffrn_reflns_limit_k_max 11
_diffrn_reflns_limit_k_min -11
_diffrn_reflns_limit_l_max 13
_diffrn_reflns_limit_l_min -13
_diffrn_reflns_number 3092
_diffrn_reflns_theta_full 23.21
_diffrn_reflns_theta_max 23.21
_diffrn_reflns_theta_min 3.24
_exptl_absorpt_coefficient_mu 0.105
_exptl_absorpt_correction_type semi-empirical
_exptl_crystal_colour white
_exptl_crystal_density_diffrn 1.107
_exptl_crystal_density_method 'not measured'
_exptl_crystal_description prism
_exptl_crystal_F_000 598
_exptl_crystal_size_max 0.4
_exptl_crystal_size_mid 0.3
_exptl_crystal_size_min 0.3
_refine_diff_density_max 0.878
_refine_diff_density_min -0.412
_refine_diff_density_rms 0.119
_refine_ls_abs_structure_details 'Flack H D (1983), Acta Cryst. A39, 876-881'
_refine_ls_abs_structure_Flack 2(9)
_refine_ls_extinction_method none
_refine_ls_goodness_of_fit_ref 2.214
_refine_ls_hydrogen_treatment mixed
_refine_ls_matrix_type full
_refine_ls_number_parameters 197
_refine_ls_number_reflns 944
_refine_ls_number_restraints 541
_refine_ls_restrained_S_all 1.729
_refine_ls_R_factor_all 0.1389
_refine_ls_R_factor_gt 0.1354
_refine_ls_shift/su_max 0.032
_refine_ls_shift/su_mean 0.003
_refine_ls_structure_factor_coef Fsqd
_refine_ls_weighting_details 'calc w=1/[\s^2^(Fo^2^)+(0.2000P)^2^+0.0000P] where P=(Fo^2^+2Fc^2^)/3'
_refine_ls_weighting_scheme calc
_refine_ls_wR_factor_gt 0.4027
_refine_ls_wR_factor_ref 0.4110
_reflns_number_gt 894
_reflns_number_total 944
_reflns_threshold_expression >2sigma(I)
_cod_data_source_file jp809622n_si_002.cif
_cod_data_source_block final
_cod_depositor_comments
;
The following automatic conversions were performed:
'_atom_site_symetry_multiplicity' tag replaced with
'_atom_site_symmetry_multiplicity'.

Automatic conversion script
Id: cif_correct_tags 1440 2010-10-19 06:21:57Z saulius 
;
_cod_original_sg_symbol_H-M P-6m2
_cod_database_code 1516416

loop_
_symmetry_equiv_pos_as_xyz
'x, y, z'
'x, y, -z'
'-y, x-y, z'
'-x+y, -x, z'
'-x+y, -x, -z'
'-y, x-y, -z'
'x, x-y, z'
'x, x-y, -z'
'-y, -x, z'
'-x+y, y, z'
'-y, -x, -z'
'-x+y, y, -z'

loop_
_atom_site_label
_atom_site_type_symbol
_atom_site_fract_x
_atom_site_fract_y
_atom_site_fract_z
_atom_site_U_iso_or_equiv
_atom_site_adp_type
_atom_site_occupancy
_atom_site_symmetry_multiplicity
_atom_site_calc_flag
_atom_site_refinement_flags
_atom_site_disorder_assembly
_atom_site_disorder_group
O1 O 0.3333 0.6667 -0.3902(4) 0.0291(14) Uani 1 6 d S A 1
O2 O 0.6667 0.3333 -0.3971(7) 0.063(2) Uani 1 6 d S B 1
O3 O 0.2622(5) 0.1311(2) -0.5000 0.0442(15) Uani 1 4 d S C 1
O4 O 0.1357(3) 0.2714(7) -0.5000 0.0537(17) Uani 1 4 d S D 1
O5 O 0.2086(2) 0.4171(4) -0.3178(3) 0.0462(14) Uani 1 2 d S E 1
O6 O 0.4225(4) 0.2113(2) -0.3209(3) 0.0516(14) Uani 1 2 d S F 1
O7 O 0.3819(3) 0.3849(3) -0.1990(3) 0.0644(11) Uani 1 1 d . G 1
O8 O 0.2886(15) 0.2712(10) 0.0000 0.184(8) Uani 0.83 2 d SPD H 1
N1 N 0.26763(10) 0.24897(12) 0.00001(4) 0.064(4) Uani 0.17 2 d SPDU I -2
C1A C 0.41574(13) 0.3310(2) 0.00000(19) 0.072(4) Uani 0.17 2 d SPDU I -2
H1A1 H 0.4476 0.3475 -0.0740 0.087 Uiso 0.08 1 calc PR I -2
H1A2 H 0.4426 0.4138 0.0347 0.087 Uiso 0.08 1 calc PR I -2
C2A C 0.4726(2) 0.2590(5) 0.0611(4) 0.069(5) Uani 0.08 1 d PDU I -2
H2A1 H 0.4118 0.1664 0.0593 0.083 Uiso 0.08 1 calc PR I -2
H2A2 H 0.4876 0.2867 0.1363 0.083 Uiso 0.08 1 calc PR I -2
C3A C 0.6005(3) 0.2878(5) 0.0082(4) 0.066(5) Uani 0.08 1 d PDU I -2
H3A H 0.5926 0.2069 -0.0193 0.079 Uiso 0.08 1 calc PR I -2
C4A C 0.6314(7) 0.3826(11) -0.0860(7) 0.070(8) Uani 0.08 1 d PDU I -2
H4A1 H 0.5550 0.3553 -0.1292 0.106 Uiso 0.08 1 calc PR I -2
H4A2 H 0.6986 0.3840 -0.1300 0.106 Uiso 0.08 1 calc PR I -2
H4A3 H 0.6601 0.4679 -0.0578 0.106 Uiso 0.08 1 calc PR I -2
C5A C 0.7096(4) 0.3476(16) 0.0921(6) 0.054(7) Uani 0.08 1 d PDU I -2
H5A1 H 0.7304 0.4351 0.1070 0.081 Uiso 0.08 1 calc PR I -2
H5A2 H 0.7849 0.3476 0.0642 0.081 Uiso 0.08 1 calc PR I -2
H5A3 H 0.6819 0.2976 0.1578 0.081 Uiso 0.08 1 calc PR I -2
C1B C 0.2096(2) 0.33824(18) 0.00003(19) 0.068(4) Uani 0.17 2 d SPDU I -2
H1B1 H 0.1863 0.3480 -0.0734 0.081 Uiso 0.08 1 calc PR I -2
H1B2 H 0.1317 0.3006 0.0441 0.081 Uiso 0.08 1 calc PR I -2
C2B C 0.3089(4) 0.4710(3) 0.0456(5) 0.063(5) Uani 0.08 1 d PDU I -2
H2B1 H 0.3142 0.4656 0.1237 0.076 Uiso 0.08 1 calc PR I -2
H2B2 H 0.3938 0.4977 0.0152 0.076 Uiso 0.08 1 calc PR I -2
C3B C 0.2681(6) 0.5704(3) 0.0168(3) 0.062(5) Uani 0.08 1 d PDU I -2
H3B H 0.1733 0.5272 0.0132 0.074 Uiso 0.08 1 calc PR I -2
C4B C 0.3176(11) 0.6762(6) 0.1037(4) 0.061(7) Uani 0.17 2 d SPDU I -2
H4B1 H 0.4104 0.7175 0.1082 0.091 Uiso 0.08 1 calc PR I -2
H4B2 H 0.2803 0.6381 0.1726 0.091 Uiso 0.17 2 calc SPR I -2
H4B3 H 0.2933 0.7394 0.0849 0.091 Uiso 0.08 1 calc PR I -2
C5B C 0.3254(16) 0.6314(8) -0.0934(4) 0.051(6) Uani 0.08 1 d PDU I -2
H5B1 H 0.3847 0.6037 -0.1167 0.076 Uiso 0.08 1 calc PR I -2
H5B2 H 0.3707 0.7242 -0.0869 0.076 Uiso 0.08 1 calc PR I -2
H5B3 H 0.2568 0.6045 -0.1456 0.076 Uiso 0.08 1 calc PR I -2
C1C C 0.22271(17) 0.16333(17) 0.10133(9) 0.063(4) Uani 0.17 1 d PDU I -2
H1C1 H 0.2261 0.0847 0.0882 0.076 Uiso 0.17 1 calc PR I -2
H1C2 H 0.2799 0.2091 0.1616 0.076 Uiso 0.17 1 calc PR I -2
C2C C 0.0840(3) 0.1286(5) 0.1296(4) 0.065(4) Uani 0.17 1 d PDU I -2
H2C1 H 0.0254 0.0756 0.0724 0.078 Uiso 0.17 1 calc PR I -2
H2C2 H 0.0788 0.2071 0.1358 0.078 Uiso 0.17 1 calc PR I -2
C3C C 0.0443(3) 0.0543(4) 0.2370(4) 0.059(4) Uani 0.17 1 d PDU I -2
H3C H 0.1058 0.1069 0.2938 0.071 Uiso 0.17 1 calc PR I -2
C4C C 0.0451(6) -0.0732(5) 0.2246(8) 0.063(5) Uani 0.17 1 d PDU I -2
H4C1 H 0.1325 -0.0549 0.2136 0.094 Uiso 0.17 1 calc PR I -2
H4C2 H -0.0071 -0.1201 0.1633 0.094 Uiso 0.17 1 calc PR I -2
H4C3 H 0.0104 -0.1244 0.2890 0.094 Uiso 0.17 1 calc PR I -2
C5C C -0.0918(6) 0.0255(8) 0.2684(7) 0.065(6) Uani 0.17 1 d PDU I -2
H5C1 H -0.0855 0.0868 0.3222 0.097 Uiso 0.33 2 calc SPR I -2
H5C2 H -0.1400 -0.0607 0.2975 0.097 Uiso 0.17 1 calc PR I -2
H5C3 H -0.1354 0.0324 0.2054 0.097 Uiso 0.17 1 calc PR I -2

loop_
_atom_site_aniso_label
_atom_site_aniso_U_11
_atom_site_aniso_U_22
_atom_site_aniso_U_33
_atom_site_aniso_U_23
_atom_site_aniso_U_13
_atom_site_aniso_U_12
O1 0.035(2) 0.035(2) 0.017(3) 0.000 0.000 0.0174(10)
O2 0.053(3) 0.053(3) 0.082(6) 0.000 0.000 0.0265(14)
O3 0.018(2) 0.050(3) 0.054(4) 0.000 0.000 0.0088(12)
O4 0.048(2) 0.100(5) 0.030(3) 0.000 0.000 0.050(3)
O5 0.0373(17) 0.056(3) 0.052(3) -0.0102(19) -0.0051(9) 0.0279(15)
O6 0.048(3) 0.064(2) 0.038(2) 0.0042(9) 0.0085(17) 0.0239(14)
O7 0.069(2) 0.069(2) 0.064(2) -0.0060(16) 0.0064(16) 0.0419(16)
O8 0.264(17) 0.098(7) 0.054(4) 0.000 0.000 -0.011(8)
N1 0.081(5) 0.057(5) 0.059(6) 0.003(6) 0.001(6) 0.038(4)
C1A 0.081(5) 0.066(7) 0.067(7) 0.003(7) 0.002(7) 0.036(5)
C2A 0.072(6) 0.069(8) 0.064(8) 0.003(7) 0.003(6) 0.033(6)
C3A 0.065(7) 0.066(8) 0.056(8) 0.003(8) 0.001(7) 0.025(7)
C4A 0.067(13) 0.071(13) 0.055(11) 0.005(10) -0.006(10) 0.022(11)
C5A 0.064(10) 0.056(12) 0.041(10) -0.003(12) 0.009(8) 0.029(11)
C1B 0.086(6) 0.057(6) 0.064(7) 0.000(6) 0.001(7) 0.039(5)
C2B 0.077(8) 0.061(6) 0.061(8) -0.003(6) 0.002(7) 0.041(6)
C3B 0.070(8) 0.065(7) 0.059(7) -0.006(7) 0.005(8) 0.041(6)
C4B 0.067(13) 0.065(11) 0.053(9) -0.005(9) 0.012(12) 0.035(10)
C5B 0.061(12) 0.061(12) 0.057(8) -0.013(8) 0.013(11) 0.049(10)
C1C 0.078(6) 0.056(6) 0.057(6) 0.002(6) 0.001(6) 0.035(5)
C2C 0.079(6) 0.060(6) 0.062(6) 0.006(5) 0.002(6) 0.040(6)
C3C 0.074(6) 0.058(7) 0.069(6) 0.005(5) 0.008(6) 0.051(5)
C4C 0.074(10) 0.056(9) 0.081(10) 0.009(8) 0.001(10) 0.049(7)
C5C 0.082(9) 0.049(10) 0.082(11) -0.004(9) 0.024(8) 0.046(8)

loop_
_atom_type_symbol
_atom_type_description
_atom_type_scat_dispersion_real
_atom_type_scat_dispersion_imag
_atom_type_scat_source
C C 0.0033 0.0016 'International Tables Vol C Tables 4.2.6.8 and 6.1.1.4'
H H 0.0000 0.0000 'International Tables Vol C Tables 4.2.6.8 and 6.1.1.4'
N N 0.0061 0.0033 'International Tables Vol C Tables 4.2.6.8 and 6.1.1.4'
O O 0.0106 0.0060 'International Tables Vol C Tables 4.2.6.8 and 6.1.1.4'

loop_
_geom_angle_atom_site_label_1
_geom_angle_atom_site_label_2
_geom_angle_atom_site_label_3
_geom_angle
C1C N1 C1A 109.44(10)
C1C N1 C1B 109.51(10)
C1A N1 C1B 109.45(9)
C2A C1A N1 109.49(13)
C1A C2A C3A 109.53(18)
C2A C3A C5A 109.5(2)
C2A C3A C4A 109.53(19)
C5A C3A C4A 109.5(2)
C2B C1B N1 109.47(14)
C3B C2B C1B 109.51(19)
C2B C3B C4B 109.5(2)
C2B C3B C5B 109.5(2)
C4B C3B C5B 109.5(2)
C2C C1C N1 109.67(13)
C1C C2C C3C 109.45(19)
C5C C3C C4C 109.57(19)
C5C C3C C2C 109.6(2)
C4C C3C C2C 109.5(2)

loop_
_geom_bond_atom_site_label_1
_geom_bond_atom_site_label_2
_geom_bond_distance
N1 C1C 1.5613(12)
N1 C1A 1.5615(12)
N1 C1B 1.5613(12)
C1A C2A 1.561(2)
C2A C3A 1.561(2)
C3A C5A 1.561(2)
C3A C4A 1.561(2)
C1B C2B 1.562(2)
C2B C3B 1.561(2)
C3B C4B 1.561(2)
C3B C5B 1.561(2)
C1C C2C 1.560(2)
C2C C3C 1.562(2)
C3C C5C 1.560(2)
C3C C4C 1.561(2)
